data_2240169
loop_
_publ_author_name
'Shahid, Hafiz Abdullah'
'Jahangir, Sajid'
'Shah, Syed Adnan Ali'
'Zaki, Hamizah Mohd'
'Naz, Humera'

_publ_section_title
;
 Crystal structure of
 2-{[1-(2-methyl-5-nitro-1<i>H</i>-imidazol-1-yl)propan-2-yloxy]carbonyl}benzoic
 acid
;
_journal_coeditor_code RZ5138
_journal_issue 12
_journal_name_full 'Acta Crystallographica Section E'
_journal_page_first o1237
_journal_page_last o1238
_journal_paper_doi 10.1107/S1600536814023927
_journal_volume 70
_journal_year 2014
_chemical_formula_iupac 'C15 H15 N3 O6'
_chemical_formula_moiety 'C15 H15 N3 O6'
_chemical_formula_sum 'C15 H15 N3 O6'
_chemical_formula_weight 333.30
_chemical_melting_point_gt 461
_chemical_melting_point_lt 463
_chemical_name_systematic
;
2-{[1-(2-Methyl-5-nitro-1<i>H</i>-imidazol-1-yl)propan-2-yloxy]carbonyl}benzoic
acid
;
_space_group_crystal_system monoclinic
_space_group_IT_number 14
_space_group_name_Hall '-P 2ybc'
_space_group_name_H-M_alt 'P 1 21/c 1'
_symmetry_space_group_name_Hall '-P 2ybc'
_symmetry_space_group_name_H-M 'P 1 21/c 1'
_atom_sites_solution_hydrogens mixed
_atom_sites_solution_primary direct
_atom_sites_solution_secondary difmap
_audit_creation_method SHELXL-2013
_cell_angle_alpha 90
_cell_angle_beta 98.056(10)
_cell_angle_gamma 90
_cell_formula_units_Z 4
_cell_length_a 11.189(3)
_cell_length_b 6.9489(17)
_cell_length_c 19.979(5)
_cell_measurement_reflns_used 9799
_cell_measurement_temperature 296(2)
_cell_measurement_theta_max 28.27
_cell_measurement_theta_min 3.11
_cell_volume 1538.1(7)
_computing_cell_refinement
;
SAINT (Bruker, 2000)
;
_computing_data_collection
;
SMART (Bruker, 2000)
;
_computing_data_reduction
;
SAINT (Bruker, 2000)
;
_computing_molecular_graphics
;
SHELXTL (Sheldrick, 2008)
;
_computing_publication_material
;
SHELXTL (Sheldrick, 2008), PARST (Nardelli, 1995) and PLATON
(Spek, 2009)
;
_computing_structure_refinement
;
SHELXL2013 (Sheldrick, 2008)
;
_computing_structure_solution
;
SHELXTL (Sheldrick 2008)
;
_diffrn_ambient_temperature 296(2)
_diffrn_measured_fraction_theta_full 0.998
_diffrn_measured_fraction_theta_max 0.999
_diffrn_measurement_device_type
;
Bruker SMART APEX CCD area-detector
;
_diffrn_measurement_method '\f and \w scans'
_diffrn_radiation_monochromator graphite
_diffrn_radiation_source 'fine-focus sealed tube'
_diffrn_radiation_type MoK\a
_diffrn_radiation_wavelength 0.71073
_diffrn_reflns_av_R_equivalents 0.0819
_diffrn_reflns_limit_h_max 13
_diffrn_reflns_limit_h_min -13
_diffrn_reflns_limit_k_max 8
_diffrn_reflns_limit_k_min -8
_diffrn_reflns_limit_l_max 24
_diffrn_reflns_limit_l_min -24
_diffrn_reflns_number 20047
_diffrn_reflns_theta_full 25.24
_diffrn_reflns_theta_max 25.496
_diffrn_reflns_theta_min 3.107
_diffrn_standards_decay_% 0
_diffrn_standards_interval_count 0
_diffrn_standards_interval_time 0
_diffrn_standards_number 0
_exptl_absorpt_coefficient_mu 0.113
_exptl_absorpt_correction_T_max 0.958
_exptl_absorpt_correction_T_min 0.946
_exptl_absorpt_correction_type multi-scan
_exptl_absorpt_process_details
;
(SADABS; Bruker, 2000)
;
_exptl_crystal_colour colourless
_exptl_crystal_density_diffrn 1.439
_exptl_crystal_density_method 'not measured'
_exptl_crystal_description block
_exptl_crystal_F_000 696
_exptl_crystal_size_max 0.500
_exptl_crystal_size_mid 0.500
_exptl_crystal_size_min 0.380
_refine_diff_density_max 0.307
_refine_diff_density_min -0.219
_refine_ls_extinction_coef 0.0086(17)
_refine_ls_extinction_expression Fc^*^=kFc[1+0.001xFc^2^\l^3^/sin(2\q)]^-1/4^
_refine_ls_extinction_method
;
SHELXL2013 (Sheldrick, 2008)
;
_refine_ls_goodness_of_fit_ref 1.069
_refine_ls_hydrogen_treatment mixed
_refine_ls_matrix_type full
_refine_ls_number_parameters 222
_refine_ls_number_reflns 2865
_refine_ls_number_restraints 0
_refine_ls_restrained_S_all 1.069
_refine_ls_R_factor_all 0.0529
_refine_ls_R_factor_gt 0.0466
_refine_ls_shift/su_max 0.000
_refine_ls_shift/su_mean 0.000
_refine_ls_structure_factor_coef Fsqd
_refine_ls_weighting_details 'w=1/[\s^2^(Fo^2^)+(0.0414P)^2^+0.8462P] where P=(Fo^2^+2Fc^2^)/3'
_refine_ls_weighting_scheme calc
_refine_ls_wR_factor_gt 0.1119
_refine_ls_wR_factor_ref 0.1193
_reflns_number_gt 2515
_reflns_number_total 2865
_reflns_threshold_expression I>2\s(I)
_cod_data_source_file rz5138sup1.cif
_cod_data_source_block I
_cod_original_cell_volume 1538.0(6)
_cod_database_code 2240169
_cod_database_fobs_code 2240169

loop_
_space_group_symop_operation_xyz
'x, y, z'
'-x, y+1/2, -z+1/2'
'-x, -y, -z'
'x, -y-1/2, z-1/2'

loop_
_atom_site_type_symbol
_atom_site_label
_atom_site_fract_x
_atom_site_fract_y
_atom_site_fract_z
_atom_site_U_iso_or_equiv
_atom_site_adp_type
_atom_site_calc_flag
_atom_site_occupancy
_atom_site_symmetry_multiplicity
O O1 0.06727(13) 0.4222(2) 0.34680(7) 0.0516(4) Uani d 1 1
O O2 0.23305(12) 0.4311(2) 0.29641(7) 0.0545(4) Uani d 1 1
O O3 0.28516(14) 0.5351(2) 0.15189(11) 0.0768(6) Uani d 1 1
O O4 0.26149(10) 0.22096(17) 0.17394(6) 0.0375(3) Uani d 1 1
O O5 0.58254(14) 0.2723(3) 0.08232(9) 0.0720(5) Uani d 1 1
O O6 0.57286(14) 0.3388(2) -0.02413(9) 0.0636(5) Uani d 1 1
N N1 0.23187(14) 0.1045(2) -0.03904(8) 0.0441(4) Uani d 1 1
N N2 0.35718(12) 0.0837(2) 0.05685(7) 0.0329(3) Uani d 1 1
N N3 0.52989(14) 0.2715(2) 0.02452(9) 0.0469(4) Uani d 1 1
C C1 0.12441(16) 0.4255(3) 0.29324(9) 0.0382(4) Uani d 1 1
C C2 0.04179(15) 0.4222(2) 0.22764(9) 0.0346(4) Uani d 1 1
C C3 -0.08314(16) 0.4269(3) 0.22600(10) 0.0429(4) Uani d 1 1
H H3A -0.1161 0.4322 0.2662 0.051 Uiso calc 1 1
C C4 -0.15808(17) 0.4237(3) 0.16484(11) 0.0501(5) Uani d 1 1
H H4A -0.2414 0.4246 0.1640 0.060 Uiso calc 1 1
C C5 -0.10993(18) 0.4191(3) 0.10507(10) 0.0514(5) Uani d 1 1
H H5A -0.1608 0.4188 0.0640 0.062 Uiso calc 1 1
C C6 0.01374(17) 0.4148(3) 0.10593(10) 0.0447(5) Uani d 1 1
H H6A 0.0458 0.4120 0.0654 0.054 Uiso calc 1 1
C C7 0.09033(15) 0.4146(2) 0.16701(9) 0.0349(4) Uani d 1 1
C C8 0.22351(16) 0.4028(3) 0.16476(9) 0.0386(4) Uani d 1 1
C C9 0.39058(15) 0.1846(3) 0.17704(9) 0.0382(4) Uani d 1 1
H H9A 0.4320 0.3015 0.1653 0.046 Uiso calc 1 1
C C10 0.40426(15) 0.0266(3) 0.12629(8) 0.0356(4) Uani d 1 1
H H10A 0.4890 -0.0063 0.1286 0.043 Uiso calc 1 1
H H10B 0.3616 -0.0872 0.1382 0.043 Uiso calc 1 1
C C11 0.24736(15) 0.0342(3) 0.02342(9) 0.0353(4) Uani d 1 1
C C12 0.33437(17) 0.2007(3) -0.04698(9) 0.0447(5) Uani d 1 1
H H12A 0.3487 0.2640 -0.0861 0.054 Uiso calc 1 1
C C13 0.41269(15) 0.1901(3) 0.01123(9) 0.0364(4) Uani d 1 1
C C14 0.4392(2) 0.1213(4) 0.24794(10) 0.0598(6) Uani d 1 1
H H14A 0.4299 0.2239 0.2790 0.090 Uiso calc 1 1
H H14B 0.5231 0.0895 0.2502 0.090 Uiso calc 1 1
H H14C 0.3953 0.0104 0.2597 0.090 Uiso calc 1 1
C C15 0.15837(17) -0.0872(3) 0.05232(10) 0.0472(5) Uani d 1 1
H H15A 0.0877 -0.1030 0.0195 0.071 Uiso calc 1 1
H H15B 0.1366 -0.0263 0.0920 0.071 Uiso calc 1 1
H H15C 0.1932 -0.2110 0.0641 0.071 Uiso calc 1 1
H H1D 0.122(3) 0.417(4) 0.3880(16) 0.086(9) Uiso d 1 1

loop_
_atom_site_aniso_label
_atom_site_aniso_U_11
_atom_site_aniso_U_22
_atom_site_aniso_U_33
_atom_site_aniso_U_12
_atom_site_aniso_U_13
_atom_site_aniso_U_23
O1 0.0439(7) 0.0761(10) 0.0338(7) 0.0032(7) 0.0023(6) -0.0029(7)
O2 0.0375(8) 0.0856(11) 0.0385(7) 0.0068(7) -0.0017(5) -0.0163(7)
O3 0.0471(9) 0.0618(10) 0.1214(16) 0.0013(8) 0.0111(9) 0.0439(10)
O4 0.0314(6) 0.0397(7) 0.0410(7) 0.0046(5) 0.0036(5) -0.0054(5)
O5 0.0431(8) 0.0934(13) 0.0748(11) -0.0162(8) -0.0079(8) 0.0043(10)
O6 0.0605(9) 0.0540(9) 0.0847(12) -0.0030(7) 0.0398(9) -0.0002(8)
N1 0.0427(9) 0.0556(10) 0.0325(8) 0.0053(7) 0.0001(6) 0.0022(7)
N2 0.0314(7) 0.0358(7) 0.0310(7) 0.0046(6) 0.0019(5) -0.0011(6)
N3 0.0384(9) 0.0403(9) 0.0641(11) 0.0026(7) 0.0148(8) -0.0033(8)
C1 0.0386(10) 0.0386(9) 0.0361(9) 0.0061(7) 0.0011(7) -0.0065(7)
C2 0.0361(9) 0.0308(8) 0.0354(9) 0.0042(7) -0.0001(7) -0.0030(7)
C3 0.0366(9) 0.0469(11) 0.0448(10) 0.0057(8) 0.0047(8) -0.0063(8)
C4 0.0311(9) 0.0573(12) 0.0591(12) 0.0067(9) -0.0037(8) -0.0077(10)
C5 0.0462(11) 0.0580(12) 0.0445(11) 0.0091(9) -0.0133(8) -0.0067(9)
C6 0.0462(11) 0.0503(11) 0.0356(9) 0.0089(9) -0.0011(8) -0.0017(8)
C7 0.0356(9) 0.0305(8) 0.0368(9) 0.0043(7) -0.0014(7) -0.0005(7)
C8 0.0390(10) 0.0418(10) 0.0338(9) 0.0023(8) 0.0013(7) 0.0070(7)
C9 0.0296(9) 0.0463(10) 0.0367(9) 0.0053(7) -0.0021(7) -0.0069(8)
C10 0.0334(9) 0.0404(9) 0.0312(9) 0.0086(7) -0.0021(7) 0.0013(7)
C11 0.0323(8) 0.0395(9) 0.0331(9) 0.0058(7) 0.0007(7) -0.0038(7)
C12 0.0480(11) 0.0508(11) 0.0365(10) 0.0058(9) 0.0102(8) 0.0077(8)
C13 0.0343(9) 0.0355(9) 0.0404(9) 0.0035(7) 0.0093(7) -0.0001(7)
C14 0.0537(12) 0.0858(17) 0.0354(10) 0.0165(12) -0.0089(9) -0.0103(10)
C15 0.0399(10) 0.0554(12) 0.0451(10) -0.0058(9) 0.0013(8) 0.0002(9)

loop_
_atom_type_symbol
_atom_type_description
_atom_type_scat_dispersion_real
_atom_type_scat_dispersion_imag
_atom_type_scat_source
C C 0.0033 0.0016 'International Tables Vol C Tables 4.2.6.8 and 6.1.1.4'
H H 0.0000 0.0000 'International Tables Vol C Tables 4.2.6.8 and 6.1.1.4'
N N 0.0061 0.0033 'International Tables Vol C Tables 4.2.6.8 and 6.1.1.4'
O O 0.0106 0.0060 'International Tables Vol C Tables 4.2.6.8 and 6.1.1.4'

loop_
_geom_angle_atom_site_label_1
_geom_angle_atom_site_label_2
_geom_angle_atom_site_label_3
_geom_angle
C1 O1 H1D 111.9(17)
C8 O4 C9 117.58(14)
C11 N1 C12 106.87(15)
C11 N2 C13 105.64(14)
C11 N2 C10 125.19(15)
C13 N2 C10 129.14(14)
O5 N3 O6 123.59(18)
O5 N3 C13 119.33(17)
O6 N3 C13 117.08(18)
O2 C1 O1 123.72(16)
O2 C1 C2 122.70(16)
O1 C1 C2 113.58(15)
C3 C2 C7 119.43(16)
C3 C2 C1 121.00(16)
C7 C2 C1 119.57(15)
C4 C3 C2 120.16(18)
C4 C3 H3A 119.9
C2 C3 H3A 119.9
C5 C4 C3 120.29(18)
C5 C4 H4A 119.9
C3 C4 H4A 119.9
C4 C5 C6 120.17(18)
C4 C5 H5A 119.9
C6 C5 H5A 119.9
C5 C6 C7 120.27(18)
C5 C6 H6A 119.9
C7 C6 H6A 119.9
C6 C7 C2 119.67(16)
C6 C7 C8 117.84(16)
C2 C7 C8 122.49(15)
O3 C8 O4 124.94(17)
O3 C8 C7 124.65(17)
O4 C8 C7 110.22(15)
O4 C9 C14 108.32(15)
O4 C9 C10 106.80(13)
C14 C9 C10 111.08(16)
O4 C9 H9A 110.2
C14 C9 H9A 110.2
C10 C9 H9A 110.2
N2 C10 C9 112.30(14)
N2 C10 H10A 109.1
C9 C10 H10A 109.1
N2 C10 H10B 109.1
C9 C10 H10B 109.1
H10A C10 H10B 107.9
N1 C11 N2 111.01(16)
N1 C11 C15 124.67(16)
N2 C11 C15 124.30(16)
N1 C12 C13 109.17(16)
N1 C12 H12A 125.4
C13 C12 H12A 125.4
C12 C13 N2 107.31(15)
C12 C13 N3 127.45(17)
N2 C13 N3 125.24(16)
C9 C14 H14A 109.5
C9 C14 H14B 109.5
H14A C14 H14B 109.5
C9 C14 H14C 109.5
H14A C14 H14C 109.5
H14B C14 H14C 109.5
C11 C15 H15A 109.5
C11 C15 H15B 109.5
H15A C15 H15B 109.5
C11 C15 H15C 109.5
H15A C15 H15C 109.5
H15B C15 H15C 109.5

loop_
_geom_bond_atom_site_label_1
_geom_bond_atom_site_label_2
_geom_bond_distance
O1 C1 1.321(2)
O1 H1D 0.96(3)
O2 C1 1.209(2)
O3 C8 1.199(2)
O4 C8 1.337(2)
O4 C9 1.459(2)
O5 N3 1.221(2)
O6 N3 1.235(2)
N1 C11 1.329(2)
N1 C12 1.356(3)
N2 C11 1.358(2)
N2 C13 1.386(2)
N2 C10 1.468(2)
N3 C13 1.418(2)
C1 C2 1.494(2)
C2 C3 1.394(2)
C2 C7 1.396(3)
C3 C4 1.382(3)
C3 H3A 0.9300
C4 C5 1.377(3)
C4 H4A 0.9300
C5 C6 1.382(3)
C5 H5A 0.9300
C6 C7 1.389(2)
C6 H6A 0.9300
C7 C8 1.499(2)
C9 C14 1.510(3)
C9 C10 1.517(2)
C9 H9A 0.9800
C10 H10A 0.9700
C10 H10B 0.9700
C11 C15 1.482(3)
C12 C13 1.356(3)
C12 H12A 0.9300
C14 H14A 0.9600
C14 H14B 0.9600
C14 H14C 0.9600
C15 H15A 0.9600
C15 H15B 0.9600
C15 H15C 0.9600

loop_
_geom_hbond_atom_site_label_D
_geom_hbond_atom_site_label_H
_geom_hbond_atom_site_label_A
_geom_hbond_site_symmetry_A
_geom_hbond_distance_DH
_geom_hbond_distance_HA
_geom_hbond_distance_DA
_geom_hbond_angle_DHA
C9 H9A O5 . 0.98 2.53 3.115(3) 118
O1 H1D N1 4_566 0.96(3) 1.78(3) 2.730(2) 175(3)

loop_
_geom_torsion_atom_site_label_1
_geom_torsion_atom_site_label_2
_geom_torsion_atom_site_label_3
_geom_torsion_atom_site_label_4
_geom_torsion
O2 C1 C2 C3 -176.28(18)
O1 C1 C2 C3 3.6(2)
O2 C1 C2 C7 3.6(3)
O1 C1 C2 C7 -176.53(16)
C7 C2 C3 C4 0.1(3)
C1 C2 C3 C4 -179.99(17)
C2 C3 C4 C5 -1.1(3)
C3 C4 C5 C6 0.9(3)
C4 C5 C6 C7 0.2(3)
C5 C6 C7 C2 -1.1(3)
C5 C6 C7 C8 177.87(18)
C3 C2 C7 C6 1.0(3)
C1 C2 C7 C6 -178.91(16)
C3 C2 C7 C8 -177.98(16)
C1 C2 C7 C8 2.1(3)
C9 O4 C8 O3 8.2(3)
C9 O4 C8 C7 -176.63(13)
C6 C7 C8 O3 77.9(3)
C2 C7 C8 O3 -103.1(2)
C6 C7 C8 O4 -97.27(19)
C2 C7 C8 O4 81.7(2)
C8 O4 C9 C14 112.64(19)
C8 O4 C9 C10 -127.65(16)
C11 N2 C10 C9 -99.49(19)
C13 N2 C10 C9 82.8(2)
O4 C9 C10 N2 61.80(19)
C14 C9 C10 N2 179.71(16)
C12 N1 C11 N2 0.6(2)
C12 N1 C11 C15 -177.69(17)
C13 N2 C11 N1 -0.60(19)
C10 N2 C11 N1 -178.73(15)
C13 N2 C11 C15 177.73(17)
C10 N2 C11 C15 -0.4(3)
C11 N1 C12 C13 -0.4(2)
N1 C12 C13 N2 0.0(2)
N1 C12 C13 N3 -179.84(17)
C11 N2 C13 C12 0.33(19)
C10 N2 C13 C12 178.35(16)
C11 N2 C13 N3 -179.79(16)
C10 N2 C13 N3 -1.8(3)
O5 N3 C13 C12 169.8(2)
O6 N3 C13 C12 -10.0(3)
O5 N3 C13 N2 -10.1(3)
O6 N3 C13 N2 170.11(16)
